data_7704771
loop_
_publ_author_name
'Hummel, Thorsten'
'Leis, Wolfgang'
'Eckhardt, Aaron'
'Str\"obele, Markus'
'Enseling, David'
'J\"ustel, Thomas'
'Meyer, Hans-J\"urgen'

_publ_section_title
;
 Energy transfer in supramolecular
 [Crypt-RE]-[W<sub>6</sub>I<sub>14</sub>] solids.
;
_journal_issue 28
_journal_name_full 'Dalton transactions (Cambridge, England : 2003)'
_journal_page_first 9795
_journal_page_last 9803
_journal_paper_doi 10.1039/d0dt01705a
_journal_volume 49
_journal_year 2020
_chemical_formula_moiety 'I14 W6, 0.85(Ba)'
_chemical_formula_structural BaW6I14
_chemical_formula_sum 'Ba0.85 I14 W6'
_chemical_formula_weight 2996.4305
_space_group_IT_number 201
_space_group_name_Hall '-P 2ab 2bc 3'
_space_group_name_H-M_alt 'P n -3 :2'
_symmetry_cell_setting cubic
_symmetry_space_group_name_Hall '-P 2ab 2bc 3'
_symmetry_space_group_name_H-M 'P n -3 :2'
_audit_block_doi 10.25505/fiz.icsd.cc21tdmx
_audit_update_record
;
2019-03-05 deposited with the CCDC.	2020-06-30 downloaded from the CCDC.
;
_cell_angle_alpha 90.0000
_cell_angle_beta 90.0000
_cell_angle_gamma 90.0000
_cell_formula_units_Z 2
_cell_length_a 14.6277(3)
_cell_length_b 14.6277(3)
_cell_length_c 14.6277(3)
_cell_measurement_temperature 298
_cell_volume 3129.88(11)
_computing_structure_refinement FULLPROF
_diffrn_ambient_temperature 298
_diffrn_detector PSD
_diffrn_detector_type Mythen1K
_diffrn_measurement_device_type StadIP
_diffrn_radiation_monochromator Germanium
_diffrn_radiation_type 'Cu Kalpha1'
_diffrn_radiation_wavelength 1.54060
_diffrn_source 'X-ray tube'
_diffrn_source_target Cu
_exptl_crystal_colour darkgreen
_exptl_crystal_description powder
_pd_char_colour green
_pd_instr_location ' ?'
_pd_meas_2theta_range_inc 0.015000
_pd_meas_2theta_range_max 119.87000
_pd_meas_2theta_range_min 5.00000
_pd_meas_number_of_points 7659
_pd_meas_scan_method step
_pd_proc_2theta_range_inc 0.015000
_pd_proc_2theta_range_max 119.8700
_pd_proc_2theta_range_min 5.0000
_pd_proc_ls_background_function numerical
_pd_proc_ls_pref_orient_corr ' ?'
_pd_proc_ls_profile_function 7
_pd_proc_ls_prof_R_factor 3.8927
_pd_proc_ls_prof_wR_expected 4.0160
_pd_proc_ls_prof_wR_factor 5.3872
_pd_proc_wavelength 1.540598
_pd_spec_mounting ' ?'
_pd_spec_mount_mode transmission
_pd_spec_shape flat_sheet
_refine_ls_goodness_of_fit_all 1.3414
_refine_ls_number_parameters 228
_refine_ls_number_reflns 811
_refine_ls_number_restraints 0
_refine_ls_R_I_factor 2.6793
_refine_ls_shift/su_max 0.0000
_cod_data_source_file d0dt01705a2.cif
_cod_data_source_block BaW6I14
_cod_depositor_comments
;
The following automatic conversions were performed:

data item '_symmetry_cell_setting' value 'Cubic' was changed to
'cubic' in accordance with the
/home/data/users/saulius/crontab/automatic-downloads/rss-feeds/RSC/lib/dictionaries/cif_core.dic
dictionary named 'cif_core.dic' version 2.4.2 last updated on
2011-04-26.

Automatic conversion script
Id: cif_fix_values 7556 2019-12-06 15:28:31Z antanas 

 Adding full bibliography for 7704770--7704776.cif.
;
_cod_original_cell_volume 3129.90(12)
_cod_original_sg_symbol_H-M 'P n -3'
_cod_database_code 7704771
_pd_proc_ls_prof_cr_factor 19.9770
_pd_proc_ls_prof_cwr_factor 16.4503
_pd_proc_ls_prof_cwr_expected 12.2633
_pd_proc_ls_prof_chi2 1.7994
_pd_proc_ls_prof_echi2 1.8185

loop_
_symmetry_equiv_pos_as_xyz
x,y,z
x,-y+1/2,-z+1/2
-x+1/2,y,-z+1/2
-x+1/2,-y+1/2,z
y,z,x
-y+1/2,-z+1/2,x
y,-z+1/2,-x+1/2
-y+1/2,z,-x+1/2
z,x,y
-z+1/2,x,-y+1/2
-z+1/2,-x+1/2,y
z,-x+1/2,-y+1/2
-x,-y,-z
-x,y+1/2,z+1/2
x+1/2,-y,z+1/2
x+1/2,y+1/2,-z
-y,-z,-x
y+1/2,z+1/2,-x
-y,z+1/2,x+1/2
y+1/2,-z,x+1/2
-z,-x,-y
z+1/2,-x,y+1/2
z+1/2,x+1/2,-y
-z,x+1/2,y+1/2

loop_
_atom_site_label
_atom_site_fract_x
_atom_site_fract_y
_atom_site_fract_z
_atom_site_U_iso_or_equiv
_atom_site_occupancy
_atom_site_adp_type
_atom_site_type_symbol
W1 0.12549(2) -0.0255(2) 0.03040(2) 0.062(4) 1.00000 Uiso W
Ba1 0.50000 0.00000 0.00000 0.062(4) 0.85(2) Uiso Ba
I1 0.1395(10) 0.1395(10) 0.1395(10) 0.094(4) 1.00000 Uiso I
I2 0.1907(7) 0.0652(6) -0.1178(7) 0.094(4) 1.00000 Uiso I
I3 0.3057(8) -0.0744(8) 0.0884(7) 0.094(4) 1.00000 Uiso I

loop_
_atom_type_symbol
_atom_type_scat_Cromer_Mann_a1
_atom_type_scat_Cromer_Mann_b1
_atom_type_scat_Cromer_Mann_a2
_atom_type_scat_Cromer_Mann_b2
_atom_type_scat_Cromer_Mann_a3
_atom_type_scat_Cromer_Mann_b3
_atom_type_scat_Cromer_Mann_a4
_atom_type_scat_Cromer_Mann_b4
_atom_type_scat_Cromer_Mann_c
_atom_type_scat_dispersion_real
_atom_type_scat_dispersion_imag
_atom_type_scat_source
w 29.08180 1.72029 15.43000 9.22590 14.43270 0.32170 5.11982 57.05600 9.88750 -6.04800 5.57700 International_Tables_for_Crystallography_Vol.C(1991)_Tables_6.1.1.4_and_6.1.1.5
ba 20.33610 3.21600 19.29700 0.27560 10.88800 20.20730 2.69590 167.20200 2.77310 -1.33400 8.46000 International_Tables_for_Crystallography_Vol.C(1991)_Tables_6.1.1.4_and_6.1.1.5
i 20.14720 4.34700 18.99490 0.38140 7.51380 27.76600 2.27350 66.87760 4.07120 -0.57900 6.83500 International_Tables_for_Crystallography_Vol.C(1991)_Tables_6.1.1.4_and_6.1.1.5

loop_
_citation_id
_citation_doi
_citation_year
1 10.1002/zaac.201900057 2019

loop_
_geom_angle_atom_site_label_1
_geom_angle_atom_site_label_2
_geom_angle_atom_site_label_3
_geom_angle
_geom_angle_site_symmetry_1
_geom_angle_site_symmetry_3
_geom_angle_publ_flag
W1 W1 W1 60.0000(14) 5_555 9_555 ?
W1 W1 W1 90.000(2) 5_555 17_555 ?
W1 W1 W1 59.6920(15) 5_555 21_555 ?
W1 W1 I1 61.9(4) 5_555 1_555 ?
W1 W1 I2 122.9(4) 5_555 1_555 ?
W1 W1 I2 58.2(3) 5_555 5_555 ?
W1 W1 I2 118.7(4) 5_555 21_555 ?
W1 W1 I3 131.9(5) 5_555 1_555 ?
W1 W1 W1 59.6920(15) 9_555 17_555 ?
W1 W1 W1 90.000(2) 9_555 21_555 ?
W1 W1 I1 61.9(4) 9_555 1_555 ?
W1 W1 I2 63.0(3) 9_555 1_555 ?
W1 W1 I2 118.2(4) 9_555 5_555 ?
W1 W1 I2 121.9(4) 9_555 21_555 ?
W1 W1 I3 139.4(5) 9_555 1_555 ?
W1 W1 W1 60.6161(15) 17_555 21_555 ?
W1 W1 I1 121.5(6) 17_555 1_555 ?
W1 W1 I2 62.0(3) 17_555 1_555 ?
W1 W1 I2 120.9(4) 17_555 5_555 ?
W1 W1 I2 62.2(3) 17_555 21_555 ?
W1 W1 I3 137.8(5) 17_555 1_555 ?
W1 W1 I1 121.5(6) 21_555 1_555 ?
W1 W1 I2 122.6(4) 21_555 1_555 ?
W1 W1 I2 60.3(3) 21_555 5_555 ?
W1 W1 I2 59.1(3) 21_555 21_555 ?
W1 W1 I3 130.4(5) 21_555 1_555 ?
I1 W1 I2 90.5(6) 1_555 1_555 ?
I1 W1 I2 87.9(6) 1_555 5_555 ?
I1 W1 I2 176.2(8) 1_555 21_555 ?
I1 W1 I3 88.8(6) 1_555 1_555 ?
I2 W1 I2 177.1(6) 1_555 5_555 ?
I2 W1 I2 92.1(5) 1_555 21_555 ?
I2 W1 I3 92.0(5) 1_555 1_555 ?
I2 W1 I2 89.4(5) 5_555 21_555 ?
I2 W1 I3 85.6(5) 5_555 1_555 ?
I2 W1 I3 88.2(5) 21_555 1_555 ?
I3 Ba1 I3 94.3(5) 1_555 8_555 ?
I3 Ba1 I3 94.3(5) 1_555 11_555 ?
I3 Ba1 I3 180.0(6) 1_555 13_655 ?
I3 Ba1 I3 85.7(4) 1_555 20_554 ?
I3 Ba1 I3 85.7(5) 1_555 23_545 ?
I3 Ba1 I3 94.3(5) 8_555 11_555 ?
I3 Ba1 I3 85.7(4) 8_555 13_655 ?
I3 Ba1 I3 180.0(6) 8_555 20_554 ?
I3 Ba1 I3 85.7(5) 8_555 23_545 ?
I3 Ba1 I3 85.7(5) 11_555 13_655 ?
I3 Ba1 I3 85.7(5) 11_555 20_554 ?
I3 Ba1 I3 180.0(6) 11_555 23_545 ?
I3 Ba1 I3 94.3(5) 13_655 20_554 ?
I3 Ba1 I3 94.3(5) 13_655 23_545 ?
I3 Ba1 I3 94.3(5) 20_554 23_545 ?
W1 I1 W1 56.3(4) 1_555 5_555 ?
W1 I1 W1 56.3(4) 1_555 9_555 ?
W1 I1 W1 56.3(4) 5_555 9_555 ?
W1 I2 W1 58.9(3) 1_555 9_555 ?
W1 I2 W1 58.9(3) 1_555 17_555 ?
W1 I2 W1 57.4(3) 9_555 17_555 ?
W1 I3 Ba1 126.4(3) 1_555 1_555 ?

loop_
_geom_bond_atom_site_label_1
_geom_bond_atom_site_label_2
_geom_bond_distance
_geom_bond_site_symmetry_2
_geom_bond_publ_flag
W1 W1 2.73522(4) 5_555 ?
W1 W1 2.73522(4) 9_555 ?
W1 W1 2.71002(4) 17_555 ?
W1 W1 2.71002(4) 21_555 ?
W1 I1 2.901(15) 1_555 ?
W1 I2 2.715(10) 1_555 ?
W1 I2 2.846(10) 5_555 ?
W1 I2 2.794(9) 21_555 ?
W1 I3 2.860(12) 1_555 ?
Ba1 I3 3.307(11) 1_555 ?
Ba1 I3 3.307(11) 8_555 ?
Ba1 I3 3.307(12) 11_555 ?
Ba1 I3 3.307(11) 13_655 ?
Ba1 I3 3.307(11) 20_554 ?
Ba1 I3 3.307(12) 23_545 ?
I1 W1 2.901(15) 1_555 ?
I1 W1 2.901(15) 5_555 ?
I1 W1 2.901(15) 9_555 ?
I2 W1 2.715(10) 1_555 ?
I2 W1 2.846(10) 9_555 ?
I2 W1 2.794(10) 17_555 ?
I3 W1 2.860(12) 1_555 ?
I3 Ba1 3.307(11) 1_555 ?
